data_4348045
loop_
_publ_author_name
'Axelson, Jordan C.'
'Gonzalez, Miguel I.'
'Meihaus, Katie R.'
'Chang, Christopher J.'
'Long, Jeffrey R.'

_publ_section_title
;
 Synthesis and Characterization of a Tetrapodal NO4(4-) Ligand and Its
 Transition Metal Complexes.
;
_journal_issue 15
_journal_name_full 'Inorganic chemistry'
_journal_page_first 7527
_journal_page_last 7534
_journal_paper_doi 10.1021/acs.inorgchem.6b00908
_journal_volume 55
_journal_year 2016
_chemical_formula_moiety 'C13 H13 Co K2 N O10'
_chemical_formula_sum 'C13 H13 Co K2 N O10'
_chemical_formula_weight 480.37
_chemical_name_common jaa22
_chemical_name_systematic 'K2[(C13H9NO8)Co(H2O)] H2O'
_space_group_crystal_system orthorhombic
_space_group_IT_number 52
_space_group_name_Hall '-P 2a 2bc'
_space_group_name_H-M_alt 'P n n a'
_atom_sites_solution_hydrogens mixed
_audit_creation_method SHELXL-2014/7
_cell_angle_alpha 90
_cell_angle_beta 90
_cell_angle_gamma 90
_cell_formula_units_Z 4
_cell_length_a 7.320(2)
_cell_length_b 10.894(3)
_cell_length_c 20.194(6)
_cell_measurement_reflns_used 6401
_cell_measurement_temperature 100(2)
_cell_measurement_theta_max 25.23
_cell_measurement_theta_min 2.96
_cell_volume 1610.4(8)
_computing_cell_refinement 'Bruker APEX2 v. 2011.4'
_computing_data_collection 'Bruker APEX2 v. 2011.4'
_computing_data_reduction 'Bruker APEX2 v. 2011.4'
_computing_molecular_graphics DIAMOND
_computing_publication_material WinGX
_computing_structure_refinement 'SHELXL-2014/7 (Sheldrick, 2014)'
_computing_structure_solution SIR-2004
_diffrn_ambient_temperature 100(2)
_diffrn_detector_area_resol_mean 8.366
_diffrn_measured_fraction_theta_full 0.999
_diffrn_measured_fraction_theta_max 0.999
_diffrn_measurement_device_type 'Bruker APEX-I CCD'
_diffrn_measurement_method '\f and \w scans'
_diffrn_radiation_type MoK\a
_diffrn_radiation_wavelength 0.71073
_diffrn_reflns_av_R_equivalents 0.0462
_diffrn_reflns_av_unetI/netI 0.0240
_diffrn_reflns_Laue_measured_fraction_full 0.999
_diffrn_reflns_Laue_measured_fraction_max 0.999
_diffrn_reflns_limit_h_max 8
_diffrn_reflns_limit_h_min -8
_diffrn_reflns_limit_k_max 12
_diffrn_reflns_limit_k_min -12
_diffrn_reflns_limit_l_max 24
_diffrn_reflns_limit_l_min -24
_diffrn_reflns_number 10843
_diffrn_reflns_point_group_measured_fraction_full 0.999
_diffrn_reflns_point_group_measured_fraction_max 0.999
_diffrn_reflns_theta_full 25.000
_diffrn_reflns_theta_max 25.237
_diffrn_reflns_theta_min 2.017
_diffrn_source 'fine-focus sealed tube'
_exptl_absorpt_coefficient_mu 1.642
_exptl_absorpt_correction_T_max 0.9224
_exptl_absorpt_correction_T_min 0.8148
_exptl_absorpt_correction_type analytical
_exptl_absorpt_process_details SADABS
_exptl_crystal_colour pink
_exptl_crystal_density_diffrn 1.981
_exptl_crystal_description block
_exptl_crystal_F_000 972
_exptl_crystal_size_max 0.130
_exptl_crystal_size_mid 0.060
_exptl_crystal_size_min 0.050
_refine_diff_density_max 0.483
_refine_diff_density_min -0.479
_refine_diff_density_rms 0.078
_refine_ls_extinction_method none
_refine_ls_goodness_of_fit_ref 1.049
_refine_ls_hydrogen_treatment constr
_refine_ls_matrix_type full
_refine_ls_number_parameters 127
_refine_ls_number_reflns 1458
_refine_ls_number_restraints 0
_refine_ls_restrained_S_all 1.049
_refine_ls_R_factor_all 0.0335
_refine_ls_R_factor_gt 0.0289
_refine_ls_shift/su_max 0.000
_refine_ls_shift/su_mean 0.000
_refine_ls_structure_factor_coef Fsqd
_refine_ls_weighting_details 'w=1/[\s^2^(Fo^2^)+(0.0369P)^2^+2.4653P] where P=(Fo^2^+2Fc^2^)/3'
_refine_ls_weighting_scheme calc
_refine_ls_wR_factor_gt 0.0732
_refine_ls_wR_factor_ref 0.0769
_reflns_Friedel_coverage 0.000
_reflns_number_gt 1292
_reflns_number_total 1458
_reflns_threshold_expression 'I > 2\s(I)'
_cod_data_source_file jaa22.cif
_cod_data_source_block shelx
_cod_original_cell_volume 1610.3(8)
_cod_database_code 4348045
_shelx_shelxl_version_number 2014/7
_shelx_space_group_comment
;
The symmetry employed for this shelxl refinement is uniquely defined
by the following loop, which should always be used as a source of
symmetry information in preference to the above space-group names.
They are only intended as comments.
;
_shelx_estimated_absorpt_t_min 0.815
_shelx_estimated_absorpt_t_max 0.922

loop_
_space_group_symop_operation_xyz
'x, y, z'
'-x+1/2, -y, z'
'-x+1/2, y+1/2, -z+1/2'
'x, -y+1/2, -z+1/2'
'-x, -y, -z'
'x-1/2, y, -z'
'x-1/2, -y-1/2, z-1/2'
'-x, y-1/2, z-1/2'

loop_
_atom_site_label
_atom_site_type_symbol
_atom_site_fract_x
_atom_site_fract_y
_atom_site_fract_z
_atom_site_U_iso_or_equiv
_atom_site_adp_type
_atom_site_occupancy
_atom_site_site_symmetry_order
_atom_site_calc_flag
_atom_site_refinement_flags_posn
_atom_site_refinement_flags_adp
_atom_site_refinement_flags_occupancy
C1 C 0.6320(3) 0.2423(2) 0.86244(11) 0.0129(5) Uani 1 1 d . . .
C2 C 0.9722(3) 0.2077(2) 0.86174(12) 0.0136(5) Uani 1 1 d . . .
C5 C 0.8306(3) 0.3364(2) 0.95227(12) 0.0159(5) Uani 1 1 d . . .
H5A H 0.7231 0.3483 0.9805 0.024 Uiso 1 1 calc R U .
H5B H 0.8477 0.4087 0.9241 0.024 Uiso 1 1 calc R U .
H5C H 0.9389 0.3248 0.9801 0.024 Uiso 1 1 calc R U .
C6 C 0.8027(3) 0.2230(2) 0.90884(12) 0.0131(5) Uani 1 1 d . . .
C7 C 0.7765(3) 0.1064(2) 0.95073(12) 0.0117(5) Uani 1 1 d . . .
C8 C 0.7793(3) 0.1086(2) 1.01971(12) 0.0144(5) Uani 1 1 d . . .
H8 H 0.8008 0.1831 1.0429 0.017 Uiso 1 1 calc R U .
C9 C 0.7500 0.0000 1.05365(18) 0.0155(8) Uani 1 2 d S T P
H9 H 0.7500 0.0000 1.1007 0.019 Uiso 1 2 calc R U P
N1 N 0.7500 0.0000 0.91866(15) 0.0096(6) Uani 1 2 d S T P
O1 O 0.5888(2) 0.15636(15) 0.82346(8) 0.0153(4) Uani 1 1 d . . .
O2 O -0.0284(2) 0.11578(15) 0.82233(8) 0.0150(4) Uani 1 1 d . . .
O5 O 0.5495(2) 0.34296(15) 0.86578(8) 0.0157(4) Uani 1 1 d . . .
O6 O 0.0963(2) 0.28397(15) 0.86502(8) 0.0170(4) Uani 1 1 d . . .
O9 O 0.7500 0.0000 0.71382(13) 0.0234(6) Uani 1 2 d S T P
H9X H 0.8165 -0.0508 0.6886 0.028 Uiso 1 1 d R U .
O10 O 0.2500 0.5000 0.74756(13) 0.0148(5) Uani 1 2 d S T P
H10X H 0.1717 0.4655 0.7258 0.018 Uiso 1 1 d R U .
K1 K 0.2500 0.5000 0.87931(4) 0.0148(2) Uani 1 2 d S T P
K2 K 0.30977(10) 0.2500 0.7500 0.0158(2) Uani 1 2 d S T P
Co1 Co 0.7500 0.0000 0.81631(2) 0.01069(16) Uani 1 2 d S T P

loop_
_atom_site_aniso_label
_atom_site_aniso_U_11
_atom_site_aniso_U_22
_atom_site_aniso_U_33
_atom_site_aniso_U_23
_atom_site_aniso_U_13
_atom_site_aniso_U_12
C1 0.0133(12) 0.0145(12) 0.0108(12) 0.0029(10) 0.0039(9) -0.0020(10)
C2 0.0154(12) 0.0120(12) 0.0134(12) 0.0044(10) -0.0018(10) 0.0018(10)
C5 0.0159(12) 0.0136(12) 0.0183(13) -0.0030(10) 0.0009(10) 0.0001(10)
C6 0.0128(12) 0.0133(13) 0.0131(12) -0.0010(9) 0.0004(10) 0.0004(10)
C7 0.0091(11) 0.0142(13) 0.0120(12) -0.0020(10) -0.0004(9) 0.0017(9)
C8 0.0142(12) 0.0150(13) 0.0141(13) -0.0026(10) -0.0002(10) 0.0006(10)
C9 0.0154(18) 0.022(2) 0.0091(17) 0.000 0.000 0.0054(14)
N1 0.0070(13) 0.0091(14) 0.0129(14) 0.000 0.000 -0.0001(10)
O1 0.0180(9) 0.0143(9) 0.0135(9) -0.0006(7) -0.0020(7) 0.0016(7)
O2 0.0166(9) 0.0133(9) 0.0151(9) -0.0015(7) 0.0041(7) -0.0005(7)
O5 0.0155(9) 0.0106(9) 0.0209(9) 0.0033(7) 0.0008(7) 0.0026(7)
O6 0.0158(9) 0.0153(9) 0.0197(9) 0.0003(7) 0.0017(7) -0.0043(7)
O9 0.0423(17) 0.0169(14) 0.0111(13) 0.000 0.000 0.0147(11)
O10 0.0138(12) 0.0149(13) 0.0158(13) 0.000 0.000 -0.0043(9)
K1 0.0175(4) 0.0116(4) 0.0155(4) 0.000 0.000 -0.0013(3)
K2 0.0177(4) 0.0164(4) 0.0132(4) 0.0000(3) 0.000 0.000
Co1 0.0140(3) 0.0097(3) 0.0084(3) 0.000 0.000 -0.00017(17)

loop_
_atom_type_symbol
_atom_type_description
_atom_type_scat_dispersion_real
_atom_type_scat_dispersion_imag
_atom_type_scat_source
C C 0.0033 0.0016 'International Tables Vol C Tables 4.2.6.8 and 6.1.1.4'
H H 0.0000 0.0000 'International Tables Vol C Tables 4.2.6.8 and 6.1.1.4'
N N 0.0061 0.0033 'International Tables Vol C Tables 4.2.6.8 and 6.1.1.4'
O O 0.0106 0.0060 'International Tables Vol C Tables 4.2.6.8 and 6.1.1.4'
K K 0.2009 0.2494 'International Tables Vol C Tables 4.2.6.8 and 6.1.1.4'
Co Co 0.3494 0.9721 'International Tables Vol C Tables 4.2.6.8 and 6.1.1.4'

loop_
_geom_angle_atom_site_label_1
_geom_angle_atom_site_label_2
_geom_angle_atom_site_label_3
_geom_angle
_geom_angle_site_symmetry_1
_geom_angle_site_symmetry_3
O5 C1 O1 124.1(2) . .
O5 C1 C6 117.8(2) . .
O1 C1 C6 118.0(2) . .
O5 C1 K2 70.61(13) . .
O1 C1 K2 53.62(12) . .
C6 C1 K2 170.64(16) . .
O6 C2 O2 124.3(2) 1_655 1_655
O6 C2 C6 118.5(2) 1_655 .
O2 C2 C6 117.2(2) 1_655 .
O6 C2 K2 53.49(12) 1_655 1_655
O2 C2 K2 72.16(13) 1_655 1_655
C6 C2 K2 165.20(15) . 1_655
C6 C5 H5A 109.5 . .
C6 C5 H5B 109.5 . .
H5A C5 H5B 109.5 . .
C6 C5 H5C 109.5 . .
H5A C5 H5C 109.5 . .
H5B C5 H5C 109.5 . .
C5 C6 C7 111.6(2) . .
C5 C6 C2 109.1(2) . .
C7 C6 C2 110.07(19) . .
C5 C6 C1 109.84(19) . .
C7 C6 C1 109.77(19) . .
C2 C6 C1 106.27(18) . .
N1 C7 C8 120.0(2) . .
N1 C7 C6 117.8(2) . .
C8 C7 C6 122.3(2) . .
C9 C8 C7 118.5(2) . .
C9 C8 H8 120.7 . .
C7 C8 H8 120.7 . .
C8 C9 C8 120.6(3) 2_655 .
C8 C9 H9 119.7 2_655 .
C8 C9 H9 119.7 . .
C7 N1 C7 122.3(3) 2_655 .
C7 N1 Co1 118.85(15) 2_655 .
C7 N1 Co1 118.85(15) . .
C1 O1 Co1 120.60(15) . .
C1 O1 K2 104.44(14) . .
Co1 O1 K2 134.07(7) . .
C2 O2 Co1 121.28(15) 1_455 1_455
C2 O2 K2 85.66(13) 1_455 .
Co1 O2 K2 148.87(7) 1_455 .
C1 O5 K1 156.75(15) . .
C1 O5 K2 86.92(14) . .
K1 O5 K2 80.18(5) . .
C2 O6 K1 157.87(16) 1_455 .
C2 O6 K2 105.97(15) 1_455 .
K1 O6 K2 88.32(5) . .
Co1 O9 H9X 124.7 . .
K1 O10 K2 88.98(5) . .
K1 O10 K2 88.98(5) . 2_565
K2 O10 K2 177.95(11) . 2_565
K1 O10 H10X 122.6 . .
K2 O10 H10X 70.4 . .
K2 O10 H10X 110.7 2_565 .
O6 K1 O6 167.37(8) 2_565 .
O6 K1 O10 83.69(4) 2_565 .
O6 K1 O10 83.68(4) . .
O6 K1 O5 101.65(6) 2_565 .
O6 K1 O5 77.09(5) . .
O10 K1 O5 84.39(4) . .
O6 K1 O5 77.09(5) 2_565 2_565
O6 K1 O5 101.65(6) . 2_565
O10 K1 O5 84.39(4) . 2_565
O5 K1 O5 168.78(8) . 2_565
O6 K1 K2 121.19(5) 2_565 .
O6 K1 K2 48.00(4) . .
O10 K1 K2 46.569(15) . .
O5 K1 K2 53.37(4) . .
O5 K1 K2 117.53(4) 2_565 .
O6 K1 K2 48.00(4) 2_565 2_565
O6 K1 K2 121.19(5) . 2_565
O10 K1 K2 46.569(15) . 2_565
O5 K1 K2 117.53(4) . 2_565
O5 K1 K2 53.37(4) 2_565 2_565
K2 K1 K2 93.14(3) . 2_565
O1 K2 O1 82.79(8) 4_556 .
O1 K2 O10 119.91(5) 4_556 3_546
O1 K2 O10 74.89(5) . 3_546
O1 K2 O10 74.89(5) 4_556 .
O1 K2 O10 119.91(5) . .
O10 K2 O10 161.75(3) 3_546 .
O1 K2 O6 144.51(5) 4_556 .
O1 K2 O6 90.93(5) . .
O10 K2 O6 91.54(6) 3_546 .
O10 K2 O6 78.32(6) . .
O1 K2 O6 90.93(5) 4_556 4_556
O1 K2 O6 144.51(5) . 4_556
O10 K2 O6 78.32(6) 3_546 4_556
O10 K2 O6 91.54(6) . 4_556
O6 K2 O6 112.79(8) . 4_556
O1 K2 O5 82.16(5) 4_556 .
O1 K2 O5 44.39(5) . .
O10 K2 O5 113.55(5) 3_546 .
O10 K2 O5 77.31(5) . .
O6 K2 O5 69.47(5) . .
O6 K2 O5 168.07(4) 4_556 .
O1 K2 O5 44.39(5) 4_556 4_556
O1 K2 O5 82.16(5) . 4_556
O10 K2 O5 77.31(5) 3_546 4_556
O10 K2 O5 113.55(5) . 4_556
O6 K2 O5 168.07(4) . 4_556
O6 K2 O5 69.47(5) 4_556 4_556
O5 K2 O5 110.90(7) . 4_556
O1 K2 O2 99.16(5) 4_556 4_556
O1 K2 O2 172.99(4) . 4_556
O10 K2 O2 109.51(5) 3_546 4_556
O10 K2 O2 54.73(4) . 4_556
O6 K2 O2 83.59(5) . 4_556
O6 K2 O2 42.44(4) 4_556 4_556
O5 K2 O2 128.99(4) . 4_556
O5 K2 O2 103.97(5) 4_556 4_556
O1 K2 O2 172.99(4) 4_556 .
O1 K2 O2 99.16(5) . .
O10 K2 O2 54.73(4) 3_546 .
O10 K2 O2 109.51(4) . .
O6 K2 O2 42.44(5) . .
O6 K2 O2 83.59(5) 4_556 .
O5 K2 O2 103.97(5) . .
O5 K2 O2 128.99(4) 4_556 .
O2 K2 O2 79.72(7) 4_556 .
O1 K2 C1 81.20(6) 4_556 .
O1 K2 C1 21.94(5) . .
O10 K2 C1 94.39(6) 3_546 .
O10 K2 C1 98.73(6) . .
O6 K2 C1 80.31(6) . .
O6 K2 C1 164.90(6) 4_556 .
O5 K2 C1 22.47(5) . .
O5 K2 C1 96.15(6) 4_556 .
O2 K2 C1 151.45(5) 4_556 .
O2 K2 C1 103.13(5) . .
O1 K2 C1 21.94(5) 4_556 4_556
O1 K2 C1 81.20(6) . 4_556
O10 K2 C1 98.73(6) 3_546 4_556
O10 K2 C1 94.39(6) . 4_556
O6 K2 C1 164.91(6) . 4_556
O6 K2 C1 80.31(6) 4_556 4_556
O5 K2 C1 96.15(6) . 4_556
O5 K2 C1 22.47(5) 4_556 4_556
O2 K2 C1 103.13(5) 4_556 4_556
O2 K2 C1 151.45(5) . 4_556
C1 K2 C1 87.86(8) . 4_556
O1 K2 H10X 81.4 4_556 .
O1 K2 H10X 137.0 . .
O10 K2 H10X 146.3 3_546 .
O10 K2 H10X 17.2 . .
O6 K2 H10X 79.7 . .
O6 K2 H10X 75.5 4_556 .
O5 K2 H10X 93.8 . .
O5 K2 H10X 111.9 4_556 .
O2 K2 H10X 37.6 4_556 .
O2 K2 H10X 101.3 . .
C1 K2 H10X 115.7 . .
C1 K2 H10X 97.3 4_556 .
O2 Co1 O2 173.23(9) 1_655 2
O2 Co1 N1 86.62(5) 1_655 .
O2 Co1 N1 86.62(5) 2 .
O2 Co1 O9 93.38(5) 1_655 .
O2 Co1 O9 93.38(5) 2 .
N1 Co1 O9 180.0 . .
O2 Co1 O1 86.62(7) 1_655 .
O2 Co1 O1 92.91(7) 2 .
N1 Co1 O1 86.01(5) . .
O9 Co1 O1 93.99(5) . .
O2 Co1 O1 92.91(7) 1_655 2_655
O2 Co1 O1 86.62(7) 2 2_655
N1 Co1 O1 86.02(5) . 2_655
O9 Co1 O1 93.98(5) . 2_655
O1 Co1 O1 172.03(9) . 2_655

loop_
_geom_bond_atom_site_label_1
_geom_bond_atom_site_label_2
_geom_bond_distance
_geom_bond_site_symmetry_2
C1 O5 1.254(3) .
C1 O1 1.264(3) .
C1 C6 1.576(3) .
C1 K2 3.275(3) .
C2 O6 1.233(3) 1_655
C2 O2 1.279(3) 1_655
C2 C6 1.572(3) .
C2 K2 3.378(3) 1_655
C5 C6 1.528(3) .
C5 H5A 0.9800 .
C5 H5B 0.9800 .
C5 H5C 0.9800 .
C6 C7 1.538(3) .
C7 N1 1.342(3) .
C7 C8 1.393(3) .
C8 C9 1.384(3) .
C8 H8 0.9500 .
C9 C8 1.384(3) 2_655
C9 H9 0.9500 .
N1 C7 1.342(3) 2_655
N1 Co1 2.067(3) .
O1 Co1 2.0771(17) .
O1 K2 2.7227(18) .
O2 C2 1.279(3) 1_455
O2 Co1 2.0584(17) 1_455
O2 K2 3.2247(18) .
O5 K1 2.7941(17) .
O5 K2 3.0938(19) .
O6 C2 1.233(3) 1_455
O6 K1 2.6246(18) .
O6 K2 2.8239(19) .
O9 Co1 2.070(3) .
O9 H9X 0.8961 .
O10 K1 2.661(3) .
O10 K2 2.7589(8) .
O10 K2 2.7589(8) 2_565
O10 H10X 0.8144 .
K1 O6 2.6245(18) 2_565
K1 O5 2.7941(17) 2_565
K1 K2 3.7985(10) .
K1 K2 3.7985(10) 2_565
K2 O1 2.7227(18) 4_556
K2 O10 2.7589(8) 3_546
K2 O6 2.8240(19) 4_556
K2 O5 3.0938(19) 4_556
K2 O2 3.2247(18) 4_556
K2 C1 3.275(3) 4_556
K2 H10X 2.6020 .
Co1 O2 2.0583(17) 1_655
Co1 O2 2.0583(17) 2
Co1 O1 2.0772(17) 2_655
